data_7221671
loop_
_publ_author_name
'Zhu, Weiming'
'Kong, Fandong'
'Zhao, Chengying'
'Hao, Jie'
'Wang, Cong'
'Wang, Wei'
'Huang, Xiaolong'

_publ_section_title
;
 New \a-Glucosidase Inhibitors from a Marine Sponge-derived Fungus
 Aspergillus sp. OUCMDZ-1583
;
_journal_name_full 'RSC Adv.'
_journal_paper_doi 10.1039/C5RA11185D
_journal_year 2015
_chemical_formula_sum 'C15 H20 O6'
_chemical_formula_weight 296.31
_chemical_name_systematic
; 
 ? 
;
_space_group_IT_number 19
_symmetry_cell_setting orthorhombic
_symmetry_space_group_name_Hall 'P 2ac 2ab'
_symmetry_space_group_name_H-M 'P 21 21 21'
_atom_sites_solution_hydrogens geom
_atom_sites_solution_primary direct
_atom_sites_solution_secondary difmap
_audit_creation_method SHELXL-97
_audit_update_record
;
2014-04-03 deposited with the CCDC.
2015-07-27 downloaded from the CCDC.
;
_cell_angle_alpha 90.00
_cell_angle_beta 90.00
_cell_angle_gamma 90.00
_cell_formula_units_Z 4
_cell_length_a 7.1724(3)
_cell_length_b 11.2452(7)
_cell_length_c 18.5260(9)
_cell_measurement_reflns_used 1144
_cell_measurement_temperature 293(2)
_cell_measurement_theta_max 70.8660
_cell_measurement_theta_min 4.7420
_cell_volume 1494.22(13)
_computing_cell_refinement 'Bruker FRAMBO'
_computing_data_collection 'Bruker FRAMBO'
_computing_data_reduction 'Bruker SAINT'
_computing_molecular_graphics 'Bruker SHELXTL'
_computing_publication_material 'Bruker SHELXTL'
_computing_structure_refinement 'SHELXL-97 (Sheldrick, 1997)'
_computing_structure_solution 'SHELXS-97 (Sheldrick, 1990)'
_diffrn_ambient_temperature 293(2)
_diffrn_measured_fraction_theta_full 0.995
_diffrn_measured_fraction_theta_max 0.995
_diffrn_measurement_device_type 'CCD area detector'
_diffrn_measurement_method 'phi and omega scans'
_diffrn_radiation_monochromator graphite
_diffrn_radiation_source 'fine-focus sealed tube'
_diffrn_radiation_type CuK\a
_diffrn_radiation_wavelength 1.54178
_diffrn_reflns_av_R_equivalents 0.0219
_diffrn_reflns_av_sigmaI/netI 0.0372
_diffrn_reflns_limit_h_max 8
_diffrn_reflns_limit_h_min -6
_diffrn_reflns_limit_k_max 13
_diffrn_reflns_limit_k_min -11
_diffrn_reflns_limit_l_max 9
_diffrn_reflns_limit_l_min -21
_diffrn_reflns_number 3143
_diffrn_reflns_theta_full 66.01
_diffrn_reflns_theta_max 66.01
_diffrn_reflns_theta_min 4.60
_exptl_absorpt_coefficient_mu 0.853
_exptl_absorpt_correction_T_max 0.7432
_exptl_absorpt_correction_T_min 0.7106
_exptl_absorpt_correction_type multi-scan
_exptl_absorpt_process_details sadabs
_exptl_crystal_density_diffrn 1.317
_exptl_crystal_density_method 'not measured'
_exptl_crystal_F_000 632
_exptl_crystal_size_max 0.43
_exptl_crystal_size_mid 0.38
_exptl_crystal_size_min 0.37
_refine_diff_density_max 0.156
_refine_diff_density_min -0.173
_refine_diff_density_rms 0.032
_refine_ls_abs_structure_details 'Flack H D (1983), Acta Cryst. A39, 876-881'
_refine_ls_abs_structure_Flack 0.2(3)
_refine_ls_extinction_coef 0.0038(5)
_refine_ls_extinction_expression Fc^*^=kFc[1+0.001xFc^2^\l^3^/sin(2\q)]^-1/4^
_refine_ls_extinction_method SHELXL
_refine_ls_goodness_of_fit_ref 1.035
_refine_ls_hydrogen_treatment mixed
_refine_ls_matrix_type full
_refine_ls_number_parameters 193
_refine_ls_number_reflns 2142
_refine_ls_number_restraints 0
_refine_ls_restrained_S_all 1.035
_refine_ls_R_factor_all 0.0447
_refine_ls_R_factor_gt 0.0373
_refine_ls_shift/su_max 0.000
_refine_ls_shift/su_mean 0.000
_refine_ls_structure_factor_coef Fsqd
_refine_ls_weighting_details 'calc w=1/[\s^2^(Fo^2^)+(0.0487P)^2^+0.0806P] where P=(Fo^2^+2Fc^2^)/3'
_refine_ls_weighting_scheme calc
_refine_ls_wR_factor_gt 0.0910
_refine_ls_wR_factor_ref 0.0969
_reflns_number_gt 1864
_reflns_number_total 2142
_reflns_threshold_expression >2sigma(I)
_cod_data_source_file c5ra11185d2.cif
_cod_data_source_block 130908b
_cod_depositor_comments
;
The following automatic conversions were performed:

'_symmetry_cell_setting' value 'Orthorhombic' changed to
'orthorhombic' according to
/usr/data/users/saulius/crontab/automatic-downloads/rss-feeds/RSC/lib/dictionaries/cif_core.dic
dictionary named 'cif_core.dic' version 2.4.2 from 2011-04-26.

Automatic conversion script
Id: cif_fix_values 3271 2015-04-21 07:52:19Z andrius 
;
_cod_original_sg_symbol_H-M P2(1)2(1)2(1)
_cod_database_code 7221671

loop_
_symmetry_equiv_pos_as_xyz
'x, y, z'
'-x+1/2, -y, z+1/2'
'-x, y+1/2, -z+1/2'
'x+1/2, -y+1/2, -z'

loop_
_atom_site_label
_atom_site_type_symbol
_atom_site_fract_x
_atom_site_fract_y
_atom_site_fract_z
_atom_site_U_iso_or_equiv
_atom_site_adp_type
_atom_site_occupancy
_atom_site_symmetry_multiplicity
_atom_site_calc_flag
_atom_site_refinement_flags
O2 O 0.1307(2) 0.87325(17) 0.68254(8) 0.0485(4) Uani 1 1 d .
O1A O -0.1406(2) 0.94489(19) 0.65101(9) 0.0608(5) Uani 1 1 d .
O6A O 0.2300(2) 0.94232(19) 0.34313(9) 0.0552(5) Uani 1 1 d .
O7A O -0.1270(2) 0.97632(16) 0.37987(8) 0.0486(4) Uani 1 1 d .
H7A H -0.0774 0.9785 0.3400 0.073 Uiso 1 1 calc R
O8A O -0.2367(2) 0.96256(18) 0.51532(9) 0.0548(5) Uani 1 1 d .
H8A H -0.2569 0.9557 0.5587 0.082 Uiso 1 1 calc R
O10A O 0.3583(3) 0.59893(16) 0.76026(8) 0.0539(5) Uani 1 1 d .
H10A H 0.2888 0.5551 0.7832 0.081 Uiso 1 1 calc R
C1 C 0.0147(3) 0.9110(2) 0.63131(13) 0.0430(6) Uani 1 1 d .
C3 C 0.3007(3) 0.8085(2) 0.66164(13) 0.0420(5) Uani 1 1 d .
H3 H 0.2661 0.7280 0.6464 0.050 Uiso 1 1 calc R
C4 C 0.3947(3) 0.8710(2) 0.59955(12) 0.0410(5) Uani 1 1 d .
H4A H 0.4450 0.9463 0.6161 0.049 Uiso 1 1 calc R
H4B H 0.4977 0.8228 0.5823 0.049 Uiso 1 1 calc R
C5 C 0.3187(3) 0.9016(2) 0.46775(12) 0.0414(5) Uani 1 1 d .
H5 H 0.4432 0.8890 0.4560 0.050 Uiso 1 1 calc R
C6 C 0.1904(3) 0.9291(2) 0.41402(12) 0.0406(5) Uani 1 1 d .
C7 C 0.0027(3) 0.9483(2) 0.43067(12) 0.0382(5) Uani 1 1 d .
C8 C -0.0547(3) 0.9408(2) 0.50199(13) 0.0395(5) Uani 1 1 d .
C9 C 0.4193(4) 0.8002(2) 0.72860(13) 0.0471(6) Uani 1 1 d .
H9A H 0.4336 0.8794 0.7486 0.057 Uiso 1 1 calc R
H9B H 0.5423 0.7723 0.7148 0.057 Uiso 1 1 calc R
C10 C 0.3436(4) 0.7184(2) 0.78764(13) 0.0496(6) Uani 1 1 d .
H10 H 0.2117 0.7370 0.7956 0.060 Uiso 1 1 calc R
C11 C 0.4475(4) 0.7311(3) 0.85867(14) 0.0601(8) Uani 1 1 d .
H11A H 0.4220 0.8097 0.8780 0.072 Uiso 1 1 calc R
H11B H 0.3969 0.6737 0.8924 0.072 Uiso 1 1 calc R
C12 C 0.6562(5) 0.7146(3) 0.85574(18) 0.0726(9) Uani 1 1 d .
H12A H 0.7093 0.7752 0.8247 0.087 Uiso 1 1 calc R
H12B H 0.6835 0.6378 0.8344 0.087 Uiso 1 1 calc R
C13 C 0.7498(7) 0.7217(4) 0.9300(2) 0.1112(17) Uani 1 1 d .
H13A H 0.7319 0.7998 0.9499 0.167 Uiso 1 1 calc R
H13B H 0.8808 0.7062 0.9251 0.167 Uiso 1 1 calc R
H13C H 0.6952 0.6637 0.9616 0.167 Uiso 1 1 calc R
C14 C 0.4191(4) 0.9296(3) 0.32066(15) 0.0736(10) Uani 1 1 d .
H14A H 0.4960 0.9843 0.3471 0.110 Uiso 1 1 calc R
H14B H 0.4286 0.9462 0.2700 0.110 Uiso 1 1 calc R
H14C H 0.4601 0.8497 0.3298 0.110 Uiso 1 1 calc R
C4A C 0.2609(3) 0.8930(2) 0.53871(12) 0.0379(5) Uani 1 1 d .
C8A C 0.0739(3) 0.9118(2) 0.55631(12) 0.0382(5) Uani 1 1 d .

loop_
_atom_site_aniso_label
_atom_site_aniso_U_11
_atom_site_aniso_U_22
_atom_site_aniso_U_33
_atom_site_aniso_U_23
_atom_site_aniso_U_13
_atom_site_aniso_U_12
O2 0.0412(8) 0.0625(11) 0.0418(8) 0.0003(8) 0.0070(8) 0.0037(9)
O1A 0.0441(9) 0.0874(14) 0.0510(9) -0.0065(10) 0.0109(9) 0.0176(10)
O6A 0.0370(8) 0.0871(14) 0.0416(9) 0.0096(9) 0.0041(7) 0.0118(10)
O7A 0.0369(8) 0.0637(11) 0.0453(8) -0.0035(8) -0.0032(8) 0.0046(8)
O8A 0.0281(8) 0.0820(14) 0.0542(10) -0.0015(10) 0.0036(7) 0.0075(9)
O10A 0.0661(11) 0.0518(10) 0.0439(9) 0.0024(8) 0.0093(9) -0.0145(10)
C1 0.0341(11) 0.0494(14) 0.0455(12) -0.0046(12) 0.0040(10) 0.0017(11)
C3 0.0366(11) 0.0460(13) 0.0434(12) 0.0036(11) 0.0030(10) -0.0003(11)
C4 0.0326(10) 0.0427(13) 0.0477(12) 0.0018(11) 0.0010(10) 0.0013(10)
C5 0.0265(10) 0.0493(13) 0.0484(13) 0.0034(12) 0.0065(10) 0.0024(10)
C6 0.0357(11) 0.0439(13) 0.0421(12) -0.0004(11) 0.0018(10) -0.0001(11)
C7 0.0326(10) 0.0380(12) 0.0439(11) -0.0009(11) -0.0052(10) 0.0009(10)
C8 0.0289(10) 0.0387(12) 0.0509(12) -0.0051(11) 0.0034(10) 0.0025(10)
C9 0.0449(12) 0.0498(14) 0.0466(13) 0.0029(12) -0.0010(11) -0.0035(12)
C10 0.0520(14) 0.0514(14) 0.0454(13) 0.0026(12) 0.0030(12) -0.0008(13)
C11 0.084(2) 0.0504(16) 0.0455(14) 0.0008(12) -0.0038(15) 0.0006(16)
C12 0.083(2) 0.0630(19) 0.0718(19) 0.0042(16) -0.0298(19) 0.0026(18)
C13 0.147(4) 0.078(2) 0.108(3) 0.004(2) -0.076(3) 0.009(3)
C14 0.0471(14) 0.117(3) 0.0564(15) 0.0249(18) 0.0165(13) 0.0221(18)
C4A 0.0332(11) 0.0371(12) 0.0436(12) 0.0010(11) 0.0009(10) -0.0008(10)
C8A 0.0325(10) 0.0376(12) 0.0445(12) -0.0011(10) 0.0045(9) -0.0009(10)

loop_
_atom_type_symbol
_atom_type_description
_atom_type_scat_dispersion_real
_atom_type_scat_dispersion_imag
_atom_type_scat_source
C C 0.0181 0.0091 'International Tables Vol C Tables 4.2.6.8 and 6.1.1.4'
H H 0.0000 0.0000 'International Tables Vol C Tables 4.2.6.8 and 6.1.1.4'
O O 0.0492 0.0322 'International Tables Vol C Tables 4.2.6.8 and 6.1.1.4'

loop_
_geom_angle_atom_site_label_1
_geom_angle_atom_site_label_2
_geom_angle_atom_site_label_3
_geom_angle
C1 O2 C3 119.19(17)
C6 O6A C14 118.20(19)
C7 O7A H7A 109.5
C8 O8A H8A 109.5
C10 O10A H10A 109.5
O1A C1 O2 116.9(2)
O1A C1 C8A 123.1(2)
O2 C1 C8A 120.05(19)
O2 C3 C9 106.37(19)
O2 C3 C4 109.92(19)
C9 C3 C4 113.85(19)
O2 C3 H3 108.9
C9 C3 H3 108.9
C4 C3 H3 108.9
C4A C4 C3 111.32(19)
C4A C4 H4A 109.4
C3 C4 H4A 109.4
C4A C4 H4B 109.4
C3 C4 H4B 109.4
H4A C4 H4B 108.0
C4A C5 C6 119.8(2)
C4A C5 H5 120.1
C6 C5 H5 120.1
O6A C6 C5 125.5(2)
O6A C6 C7 113.6(2)
C5 C6 C7 120.9(2)
O7A C7 C8 118.06(19)
O7A C7 C6 122.8(2)
C8 C7 C6 119.1(2)
O8A C8 C7 116.8(2)
O8A C8 C8A 123.1(2)
C7 C8 C8A 120.14(19)
C3 C9 C10 115.2(2)
C3 C9 H9A 108.5
C10 C9 H9A 108.5
C3 C9 H9B 108.5
C10 C9 H9B 108.5
H9A C9 H9B 107.5
O10A C10 C11 110.9(2)
O10A C10 C9 106.4(2)
C11 C10 C9 112.9(2)
O10A C10 H10 108.8
C11 C10 H10 108.8
C9 C10 H10 108.8
C12 C11 C10 116.3(3)
C12 C11 H11A 108.2
C10 C11 H11A 108.2
C12 C11 H11B 108.2
C10 C11 H11B 108.2
H11A C11 H11B 107.4
C11 C12 C13 113.3(3)
C11 C12 H12A 108.9
C13 C12 H12A 108.9
C11 C12 H12B 108.9
C13 C12 H12B 108.9
H12A C12 H12B 107.7
C12 C13 H13A 109.5
C12 C13 H13B 109.5
H13A C13 H13B 109.5
C12 C13 H13C 109.5
H13A C13 H13C 109.5
H13B C13 H13C 109.5
O6A C14 H14A 109.5
O6A C14 H14B 109.5
H14A C14 H14B 109.5
O6A C14 H14C 109.5
H14A C14 H14C 109.5
H14B C14 H14C 109.5
C5 C4A C8A 120.0(2)
C5 C4A C4 122.26(19)
C8A C4A C4 117.6(2)
C4A C8A C8 119.9(2)
C4A C8A C1 120.2(2)
C8 C8A C1 119.64(19)

loop_
_geom_bond_atom_site_label_1
_geom_bond_atom_site_label_2
_geom_bond_distance
O2 C1 1.332(3)
O2 C3 1.472(3)
O1A C1 1.232(3)
O6A C6 1.352(3)
O6A C14 1.426(3)
O7A C7 1.360(3)
O7A H7A 0.8200
O8A C8 1.351(3)
O8A H8A 0.8200
O10A C10 1.440(3)
O10A H10A 0.8200
C1 C8A 1.453(3)
C3 C9 1.507(3)
C3 C4 1.507(3)
C3 H3 0.9800
C4 C4A 1.501(3)
C4 H4A 0.9700
C4 H4B 0.9700
C5 C4A 1.382(3)
C5 C6 1.391(3)
C5 H5 0.9300
C6 C7 1.398(3)
C7 C8 1.386(3)
C8 C8A 1.404(3)
C9 C10 1.529(3)
C9 H9A 0.9700
C9 H9B 0.9700
C10 C11 1.519(4)
C10 H10 0.9800
C11 C12 1.509(4)
C11 H11A 0.9700
C11 H11B 0.9700
C12 C13 1.533(4)
C12 H12A 0.9700
C12 H12B 0.9700
C13 H13A 0.9600
C13 H13B 0.9600
C13 H13C 0.9600
C14 H14A 0.9600
C14 H14B 0.9600
C14 H14C 0.9600
C4A C8A 1.396(3)

loop_
_geom_torsion_atom_site_label_1
_geom_torsion_atom_site_label_2
_geom_torsion_atom_site_label_3
_geom_torsion_atom_site_label_4
_geom_torsion
C3 O2 C1 O1A 167.1(2)
C3 O2 C1 C8A -13.4(3)
C1 O2 C3 C9 168.8(2)
C1 O2 C3 C4 45.1(3)
O2 C3 C4 C4A -52.1(3)
C9 C3 C4 C4A -171.3(2)
C14 O6A C6 C5 -1.3(4)
C14 O6A C6 C7 177.4(3)
C4A C5 C6 O6A 178.6(2)
C4A C5 C6 C7 0.0(4)
O6A C6 C7 O7A 0.7(3)
C5 C6 C7 O7A 179.5(2)
O6A C6 C7 C8 -178.1(2)
C5 C6 C7 C8 0.7(4)
O7A C7 C8 O8A -0.2(3)
C6 C7 C8 O8A 178.7(2)
O7A C7 C8 C8A 179.8(2)
C6 C7 C8 C8A -1.3(3)
O2 C3 C9 C10 69.4(3)
C4 C3 C9 C10 -169.4(2)
C3 C9 C10 O10A 69.0(3)
C3 C9 C10 C11 -169.1(2)
O10A C10 C11 C12 64.6(3)
C9 C10 C11 C12 -54.7(3)
C10 C11 C12 C13 -176.7(3)
C6 C5 C4A C8A 0.1(4)
C6 C5 C4A C4 -176.2(2)
C3 C4 C4A C5 -152.5(2)
C3 C4 C4A C8A 31.2(3)
C5 C4A C8A C8 -0.7(4)
C4 C4A C8A C8 175.7(2)
C5 C4A C8A C1 -175.8(2)
C4 C4A C8A C1 0.6(4)
O8A C8 C8A C4A -178.6(2)
C7 C8 C8A C4A 1.4(4)
O8A C8 C8A C1 -3.6(4)
C7 C8 C8A C1 176.4(2)
O1A C1 C8A C4A 168.4(3)
O2 C1 C8A C4A -11.0(4)
O1A C1 C8A C8 -6.6(4)
O2 C1 C8A C8 173.9(2)
